data_7225646
loop_
_publ_author_name
'Gao, Song'
'Fan, Rui Qing'
'Wang, Xin Ming'
'Wei, Li Guo'
'Song, Yang'
'Du, Xi'
'Xing, Kai'
'Wang, Ping'
'Yang, Yu Lin'

_publ_section_title
;
 Thermally-induced single-crystal-to-single-crystal transformations from a
 2D two-fold interpenetrating square lattice layer to a 3D four-fold
 interpenetrating diamond framework and its application in dye-sensitized
 solar cells.
;
_journal_issue 28
_journal_name_full 'Physical chemistry chemical physics : PCCP'
_journal_page_first 19001
_journal_page_last 19010
_journal_paper_doi 10.1039/c6cp02530g
_journal_volume 18
_journal_year 2016
_chemical_formula_moiety 'C20 H14 Cd N4 O4'
_chemical_formula_sum 'C20 H14 Cd N4 O4'
_chemical_formula_weight 486.75
_chemical_name_systematic
; 
 ? 
;
_space_group_IT_number 52
_symmetry_cell_setting orthorhombic
_symmetry_space_group_name_Hall '-P 2a 2bc'
_symmetry_space_group_name_H-M 'P n n a'
_atom_sites_solution_hydrogens geom
_atom_sites_solution_primary direct
_atom_sites_solution_secondary difmap
_audit_creation_method SHELXL-97
_audit_update_record
;
2015-01-03 deposited with the CCDC.
2016-06-17 downloaded from the CCDC.
;
_cell_angle_alpha 90.00
_cell_angle_beta 90.00
_cell_angle_gamma 90.00
_cell_formula_units_Z 4
_cell_length_a 13.846(3)
_cell_length_b 16.556(3)
_cell_length_c 8.2390(16)
_cell_measurement_reflns_used 2164
_cell_measurement_temperature 293(2)
_cell_measurement_theta_max 27.48
_cell_measurement_theta_min 3.13
_cell_volume 1888.7(6)
_computing_cell_refinement 'Bruker SMART'
_computing_data_collection 'Bruker SMART'
_computing_data_reduction 'Bruker SAINT'
_computing_molecular_graphics SHELXP-97
_computing_publication_material SHELXTL
_computing_structure_refinement 'SHELXL-97 (Sheldrick, 1997)'
_computing_structure_solution 'SHELXS-97 (Sheldrick, 1997)'
_diffrn_ambient_temperature 293(2)
_diffrn_measured_fraction_theta_full 0.997
_diffrn_measured_fraction_theta_max 0.996
_diffrn_measurement_device_type 'Bruker Smart APEX CCD area detector'
_diffrn_measurement_method 'phi and omega scans'
_diffrn_radiation_monochromator graphite
_diffrn_radiation_source 'fine-focus sealed tube'
_diffrn_radiation_type MoK\a
_diffrn_radiation_wavelength 0.71073
_diffrn_reflns_av_R_equivalents 0.0489
_diffrn_reflns_av_sigmaI/netI 0.0314
_diffrn_reflns_limit_h_max 17
_diffrn_reflns_limit_h_min -17
_diffrn_reflns_limit_k_max 21
_diffrn_reflns_limit_k_min -21
_diffrn_reflns_limit_l_max 10
_diffrn_reflns_limit_l_min -10
_diffrn_reflns_number 16758
_diffrn_reflns_theta_full 25.00
_diffrn_reflns_theta_max 27.48
_diffrn_reflns_theta_min 3.13
_diffrn_standards_decay_% 0
_diffrn_standards_interval_count 0
_diffrn_standards_interval_time 0
_diffrn_standards_number 0
_exptl_absorpt_coefficient_mu 1.192
_exptl_absorpt_correction_T_max 0.807
_exptl_absorpt_correction_T_min 0.762
_exptl_absorpt_correction_type multi-scan
_exptl_crystal_colour yellow
_exptl_crystal_density_diffrn 1.712
_exptl_crystal_density_method 'not measured'
_exptl_crystal_description block
_exptl_crystal_F_000 968
_exptl_crystal_size_max 0.33
_exptl_crystal_size_mid 0.19
_exptl_crystal_size_min 0.18
_refine_diff_density_max 1.116
_refine_diff_density_min -0.233
_refine_diff_density_rms 0.075
_refine_ls_extinction_method none
_refine_ls_goodness_of_fit_ref 1.060
_refine_ls_hydrogen_treatment mixed
_refine_ls_matrix_type full
_refine_ls_number_parameters 132
_refine_ls_number_reflns 2156
_refine_ls_number_restraints 0
_refine_ls_restrained_S_all 1.060
_refine_ls_R_factor_all 0.0419
_refine_ls_R_factor_gt 0.0318
_refine_ls_shift/su_max 0.000
_refine_ls_shift/su_mean 0.000
_refine_ls_structure_factor_coef Fsqd
_refine_ls_weighting_details 'calc w=1/[\s^2^(Fo^2^)+(0.0455P)^2^+0.6304P] where P=(Fo^2^+2Fc^2^)/3'
_refine_ls_weighting_scheme calc
_refine_ls_wR_factor_gt 0.0816
_refine_ls_wR_factor_ref 0.0865
_reflns_number_gt 1665
_reflns_number_total 2164
_reflns_threshold_expression >2sigma(I)
_cod_data_source_file c6cp02530g2.cif
_cod_data_source_block 2
_cod_depositor_comments
;
The following automatic conversions were performed:

'_symmetry_cell_setting' value 'Orthorhombic' changed to
'orthorhombic' according to
/usr/data/users/saulius/crontab/automatic-downloads/rss-feeds/RSC/lib/dictionaries/cif_core.dic
dictionary named 'cif_core.dic' version 2.4.2 from 2011-04-26.

Automatic conversion script
Id: cif_fix_values 4268 2015-11-12 08:31:59Z antanas 

 Adding full bibliography for 7225645--7225646.cif.
;
_cod_database_code 7225646

loop_
_symmetry_equiv_pos_as_xyz
'x, y, z'
'-x+1/2, -y, z'
'-x+1/2, y+1/2, -z+1/2'
'x, -y+1/2, -z+1/2'
'-x, -y, -z'
'x-1/2, y, -z'
'x-1/2, -y-1/2, z-1/2'
'-x, y-1/2, z-1/2'

loop_
_atom_site_label
_atom_site_type_symbol
_atom_site_fract_x
_atom_site_fract_y
_atom_site_fract_z
_atom_site_U_iso_or_equiv
_atom_site_adp_type
_atom_site_occupancy
_atom_site_symmetry_multiplicity
_atom_site_calc_flag
_atom_site_refinement_flags
Cd1 Cd 0.740019(18) 0.2500 1.2500 0.04119(12) Uani 1 2 d S
O1 O 0.8146(2) 0.29211(17) 1.0185(3) 0.0981(10) Uani 1 1 d .
O2 O 0.8173(2) 0.38265(18) 1.2117(3) 0.0858(8) Uani 1 1 d .
N1 N 0.62433(18) 0.18120(14) 1.1124(3) 0.0587(6) Uani 1 1 d .
N2 N 0.58810(18) 0.10408(15) 0.9038(3) 0.0601(6) Uani 1 1 d .
C1 C 0.5442(2) 0.21193(18) 1.0360(3) 0.0562(7) Uani 1 1 d .
H1 H 0.5108 0.2580 1.0675 0.067 Uiso 1 1 calc R
C2 C 0.5216(2) 0.16470(18) 0.9077(3) 0.0606(8) Uani 1 1 d .
H2 H 0.4705 0.1721 0.8360 0.073 Uiso 1 1 calc R
C3 C 0.6484(2) 0.11625(19) 1.0308(3) 0.0615(8) Uani 1 1 d .
H3 H 0.7002 0.0829 1.0569 0.074 Uiso 1 1 calc R
C4 C 0.6004(2) 0.0413(2) 0.7852(4) 0.0594(8) Uani 1 1 d .
C5 C 0.6036(2) 0.0631(2) 0.6222(4) 0.0655(9) Uani 1 1 d .
H5 H 0.5930 0.1162 0.5905 0.079 Uiso 1 1 calc R
C6 C 0.6138(3) -0.0360(2) 0.8333(4) 0.0717(10) Uani 1 1 d .
H6 H 0.6098 -0.0496 0.9426 0.086 Uiso 1 1 calc R
C7 C 0.8296(2) 0.3629(2) 1.0670(4) 0.0690(10) Uani 1 1 d .
C8 C 0.8606(2) 0.4255(2) 0.9456(4) 0.0641(9) Uani 1 1 d .
C9 C 0.8769(2) 0.5035(2) 0.9924(4) 0.0704(10) Uani 1 1 d .
H9 H 0.8750 0.5170 1.1020 0.085 Uiso 1 1 calc R
C10 C 0.8661(3) 0.4047(2) 0.7824(4) 0.0755(11) Uani 1 1 d .
H10 H 0.8565 0.3514 0.7504 0.091 Uiso 1 1 calc R

loop_
_atom_site_aniso_label
_atom_site_aniso_U_11
_atom_site_aniso_U_22
_atom_site_aniso_U_33
_atom_site_aniso_U_23
_atom_site_aniso_U_13
_atom_site_aniso_U_12
Cd1 0.04219(17) 0.04754(18) 0.03383(16) 0.00393(10) 0.000 0.000
O1 0.123(3) 0.0830(17) 0.0880(18) 0.0448(16) 0.0458(17) 0.0222(18)
O2 0.0756(18) 0.116(2) 0.0655(13) 0.0458(14) 0.0027(12) -0.0144(15)
N1 0.0581(15) 0.0600(14) 0.0579(13) -0.0248(12) -0.0111(11) 0.0121(12)
N2 0.0461(13) 0.0737(15) 0.0604(14) -0.0336(12) -0.0022(11) 0.0016(11)
C1 0.0469(16) 0.0623(16) 0.0596(16) -0.0166(14) -0.0036(12) 0.0080(13)
C2 0.0472(16) 0.0762(19) 0.0585(16) -0.0213(15) -0.0103(13) 0.0090(14)
C3 0.0591(19) 0.0652(17) 0.0602(17) -0.0255(15) -0.0109(14) 0.0144(14)
C4 0.0424(15) 0.076(2) 0.0601(17) -0.0365(16) 0.0070(12) -0.0109(13)
C5 0.0496(17) 0.083(2) 0.0640(19) -0.0294(17) -0.0025(14) 0.0008(15)
C6 0.074(2) 0.077(2) 0.064(2) -0.0333(18) 0.0208(17) -0.0181(17)
C7 0.0376(15) 0.095(3) 0.074(2) 0.049(2) 0.0096(14) 0.0167(15)
C8 0.0392(15) 0.086(2) 0.0673(19) 0.0439(17) 0.0086(13) 0.0157(14)
C9 0.0457(17) 0.103(3) 0.063(2) 0.0372(18) 0.0013(14) 0.0027(16)
C10 0.070(2) 0.073(2) 0.083(2) 0.0404(19) 0.0238(17) 0.0190(17)

loop_
_atom_type_symbol
_atom_type_description
_atom_type_scat_dispersion_real
_atom_type_scat_dispersion_imag
_atom_type_scat_source
C C 0.0033 0.0016 'International Tables Vol C Tables 4.2.6.8 and 6.1.1.4'
H H 0.0000 0.0000 'International Tables Vol C Tables 4.2.6.8 and 6.1.1.4'
N N 0.0061 0.0033 'International Tables Vol C Tables 4.2.6.8 and 6.1.1.4'
O O 0.0106 0.0060 'International Tables Vol C Tables 4.2.6.8 and 6.1.1.4'
Cd Cd -0.8075 1.2024 'International Tables Vol C Tables 4.2.6.8 and 6.1.1.4'

loop_
_geom_angle_atom_site_label_1
_geom_angle_atom_site_label_2
_geom_angle_atom_site_label_3
_geom_angle
_geom_angle_site_symmetry_1
_geom_angle_site_symmetry_3
N1 Cd1 N1 90.19(12) 4_557 .
N1 Cd1 O1 125.78(10) 4_557 .
N1 Cd1 O1 93.17(11) . .
N1 Cd1 O1 93.17(11) 4_557 4_557
N1 Cd1 O1 125.78(10) . 4_557
O1 Cd1 O1 126.09(17) . 4_557
N1 Cd1 O2 133.64(9) 4_557 4_557
N1 Cd1 O2 85.59(9) . 4_557
O1 Cd1 O2 100.56(9) . 4_557
O1 Cd1 O2 54.76(10) 4_557 4_557
N1 Cd1 O2 85.59(9) 4_557 .
N1 Cd1 O2 133.64(9) . .
O1 Cd1 O2 54.76(10) . .
O1 Cd1 O2 100.56(9) 4_557 .
O2 Cd1 O2 128.53(14) 4_557 .
N1 Cd1 C7 113.12(11) 4_557 4_557
N1 Cd1 C7 104.80(10) . 4_557
O1 Cd1 C7 118.06(10) . 4_557
O1 Cd1 C7 27.56(11) 4_557 4_557
O2 Cd1 C7 27.44(10) 4_557 4_557
O2 Cd1 C7 119.27(9) . 4_557
C7 O2 Cd1 87.1(2) . .
C3 N1 C1 105.9(2) . .
C3 N1 Cd1 119.2(2) . .
C1 N1 Cd1 127.83(19) . .
C3 N2 C2 106.8(2) . .
C3 N2 C4 124.1(3) . .
C2 N2 C4 129.0(3) . .
C2 C1 N1 109.4(2) . .
C2 C1 H1 125.3 . .
N1 C1 H1 125.3 . .
C1 C2 N2 106.7(3) . .
C1 C2 H2 126.6 . .
N2 C2 H2 126.6 . .
N1 C3 N2 111.2(3) . .
N1 C3 H3 124.4 . .
N2 C3 H3 124.4 . .
C6 C4 C5 121.5(3) . .
C6 C4 N2 120.1(3) . .
C5 C4 N2 118.3(3) . .
C9 C5 C4 118.6(3) 3_646 .
C9 C5 H5 120.7 3_646 .
C4 C5 H5 120.7 . .
C4 C6 C10 119.5(3) . 3_646
C4 C6 H6 120.2 . .
C10 C6 H6 120.2 3_646 .
O2 C7 C8 119.6(4) . .
C9 C8 C10 119.9(3) . .
C9 C8 C7 120.7(3) . .
C10 C8 C7 119.2(4) . .
C8 C9 C5 120.6(3) . 3_656
C8 C9 H9 119.7 . .
C5 C9 H9 119.7 3_656 .
C8 C10 C6 119.8(4) . 3_656
C8 C10 H10 120.1 . .
C6 C10 H10 120.1 3_656 .

loop_
_geom_bond_atom_site_label_1
_geom_bond_atom_site_label_2
_geom_bond_distance
_geom_bond_site_symmetry_2
Cd1 N1 2.269(2) 4_557
Cd1 N1 2.269(2) .
Cd1 O1 2.279(2) .
Cd1 O1 2.279(2) 4_557
Cd1 O2 2.463(3) 4_557
Cd1 O2 2.463(3) .
Cd1 C7 2.703(3) 4_557
O2 C7 1.247(4) .
N1 C3 1.311(3) .
N1 C1 1.373(4) .
N2 C3 1.354(4) .
N2 C2 1.363(4) .
N2 C4 1.436(3) .
C1 C2 1.351(4) .
C1 H1 0.9300 .
C2 H2 0.9300 .
C3 H3 0.9300 .
C4 C6 1.354(5) .
C4 C5 1.391(4) .
C5 C9 1.391(4) 3_646
C5 H5 0.9300 .
C6 C10 1.396(4) 3_646
C6 H6 0.9300 .
C7 C8 1.504(4) .
C8 C9 1.366(5) .
C8 C10 1.391(5) .
C9 C5 1.391(4) 3_656
C9 H9 0.9300 .
C10 C6 1.396(4) 3_656
C10 H10 0.9300 .
